data_7060627
loop_
_publ_author_name
'Braun, Vanessa'
'Wurzenberger, Maximilian H. H.'
'Weippert, Valentin'
'Stierstorfer, J\"org'

_publ_section_title
;
 Tailoring the properties of 3d transition metal complexes with different
 N-cycloalkyl-substituted tetrazoles
;
_journal_issue 25
_journal_name_full 'New Journal of Chemistry'
_journal_page_first 11042
_journal_page_last 11050
_journal_paper_doi 10.1039/D1NJ01675J
_journal_volume 45
_journal_year 2021
_chemical_formula_moiety 'C24 H36 Cu N24, 2(Cl O4)'
_chemical_formula_sum 'C24 H36 Cl2 Cu N24 O8'
_chemical_formula_weight 923.21
_chemical_name_common 'hexakis(1-cyclopropyl)tetrazole copper(II) perchlorate'
_chemical_name_systematic 'hexakis(1-cyclopropyl)tetrazole copper(II) perchlorate'
_space_group_IT_number 148
_space_group_name_Hall '-R 3'
_space_group_name_H-M_alt 'R -3 :H'
_symmetry_cell_setting trigonal
_symmetry_Int_Tables_number 148
_symmetry_space_group_name_Hall '-R 3'
_symmetry_space_group_name_H-M 'R -3 :H'
_atom_sites_solution_hydrogens geom
_atom_sites_solution_primary difmap
_audit_creation_date 2020-05-08
_audit_creation_method SHELXL-2018/3
_audit_update_record
;
2021-02-04 deposited with the CCDC.	2021-04-28 downloaded from the CCDC.
;
_cell_angle_alpha 90
_cell_angle_beta 90
_cell_angle_gamma 120
_cell_formula_units_Z 3
_cell_length_a 10.7417(15)
_cell_length_b 10.7417(15)
_cell_length_c 29.826(5)
_cell_measurement_reflns_used 1599
_cell_measurement_temperature 115(2)
_cell_measurement_theta_max 27.3040
_cell_measurement_theta_min 2.2780
_cell_volume 2980.4(8)
_computing_cell_refinement 'CrysAlisPro 1.171.40.75a (Rigaku OD, 2020)'
_computing_data_collection 'CrysAlisPro 1.171.40.75a (Rigaku OD, 2020)'
_computing_data_reduction 'CrysAlisPro 1.171.40.75a (Rigaku OD, 2020)'
_computing_molecular_graphics 'Diamond 2.1c, Crystal Impact GbR'
_computing_publication_material 'Microsoft Word 2016'
_computing_structure_refinement 'SHELXL-2018/3 (Sheldrick, 2018)'
_computing_structure_solution 'SHELXT 2018/2 (Sheldrick, 2018)'
_diffrn_ambient_temperature 115(2)
_diffrn_detector 'CCD plate'
_diffrn_detector_area_resol_mean 15.9809
_diffrn_detector_type Sapphire3
_diffrn_measured_fraction_theta_full 1.000
_diffrn_measured_fraction_theta_max 1.000
_diffrn_measurement_details
;
List of Runs (angles in degrees, time in seconds):

  # Type    Start    End  Width  t~exp~   \w     \q     \k     \f   Frames
#--------------------------------------------------------------------------
  1  \w    -65.00 -39.00   1.00   25.00    --  -20.37-178.00 120.00   26
  2  \w     23.00  50.00   1.00   25.00    --  -20.37  57.00-150.00   27
  3  \w    -49.00  40.00   1.00   25.00    --   21.39 -57.00 -60.00   89
  4  \w     -9.00  36.00   1.00   25.00    --   21.39  77.00  60.00   45
  5  \w    -10.00  26.00   1.00   25.00    --   21.39  77.00 -60.00   36
  6  \w     -1.00  92.00   1.00   25.00    --   21.39  37.00-150.00   93
  7  \w      4.00  92.00   1.00   25.00    --   21.39  57.00  90.00   88
  8  \w     33.00  64.00   1.00   25.00    --   21.39 -99.00-180.00   31
;
_diffrn_measurement_device 'four-circle diffractometer'
_diffrn_measurement_device_type 'Xcalibur, Sapphire3'
_diffrn_measurement_method '\w scans'
_diffrn_orient_matrix_UB_11 0.0625424000
_diffrn_orient_matrix_UB_12 -0.0028348000
_diffrn_orient_matrix_UB_13 -0.0097772000
_diffrn_orient_matrix_UB_21 -0.0379852000
_diffrn_orient_matrix_UB_22 -0.0712740000
_diffrn_orient_matrix_UB_23 -0.0112092000
_diffrn_orient_matrix_UB_31 -0.0164940000
_diffrn_orient_matrix_UB_32 -0.0006169000
_diffrn_orient_matrix_UB_33 -0.0370889000
_diffrn_radiation_monochromator graphite
_diffrn_radiation_probe x-ray
_diffrn_radiation_type MoK\a
_diffrn_radiation_wavelength 0.71073
_diffrn_reflns_av_R_equivalents 0.0602
_diffrn_reflns_av_sigmaI/netI 0.1733
_diffrn_reflns_av_unetI/netI 0.0504
_diffrn_reflns_Laue_measured_fraction_full 1.000
_diffrn_reflns_Laue_measured_fraction_max 1.000
_diffrn_reflns_limit_h_max 13
_diffrn_reflns_limit_h_min -13
_diffrn_reflns_limit_k_max 13
_diffrn_reflns_limit_k_min -13
_diffrn_reflns_limit_l_max 37
_diffrn_reflns_limit_l_min -33
_diffrn_reflns_number 7345
_diffrn_reflns_point_group_measured_fraction_full 1.000
_diffrn_reflns_point_group_measured_fraction_max 1.000
_diffrn_reflns_theta_full 25.242
_diffrn_reflns_theta_max 26.367
_diffrn_reflns_theta_min 2.048
_diffrn_source 'fine-focus sealed X-ray tube'
_exptl_absorpt_coefficient_mu 0.761
_exptl_absorpt_correction_T_max 1.00000
_exptl_absorpt_correction_T_min 0.86625
_exptl_absorpt_correction_type multi-scan
_exptl_absorpt_process_details
;
CrysAlisPro 1.171.40.75a (Rigaku Oxford Diffraction, 2020)
Empirical absorption correction using spherical harmonics,
 implemented in SCALE3 ABSPACK scaling algorithm.
;
_exptl_crystal_colour blue
_exptl_crystal_density_diffrn 1.543
_exptl_crystal_description hexagon
_exptl_crystal_F_000 1425
_exptl_crystal_size_max 0.458
_exptl_crystal_size_mid 0.366
_exptl_crystal_size_min 0.051
_refine_diff_density_max 0.457
_refine_diff_density_min -0.253
_refine_diff_density_rms 0.068
_refine_ls_extinction_method none
_refine_ls_goodness_of_fit_ref 1.062
_refine_ls_hydrogen_treatment constr
_refine_ls_matrix_type full
_refine_ls_number_parameters 90
_refine_ls_number_reflns 1363
_refine_ls_number_restraints 0
_refine_ls_restrained_S_all 1.062
_refine_ls_R_factor_all 0.0540
_refine_ls_R_factor_gt 0.0405
_refine_ls_shift/su_max 0.000
_refine_ls_shift/su_mean 0.000
_refine_ls_structure_factor_coef Fsqd
_refine_ls_weighting_details 'w=1/[\s^2^(Fo^2^)+(0.0423P)^2^] where P=(Fo^2^+2Fc^2^)/3'
_refine_ls_weighting_scheme calc
_refine_ls_wR_factor_gt 0.0888
_refine_ls_wR_factor_ref 0.0953
_reflns_Friedel_coverage 0.000
_reflns_number_gt 1124
_reflns_number_total 1363
_reflns_threshold_expression 'I > 2\s(I)'
_cod_data_source_file d1nj01675j2.cif
_cod_data_source_block px179
_cod_depositor_comments 'Adding full bibliography for 7060620--7060640.cif.'
_cod_original_cell_volume 2980.4(10)
_cod_original_sg_symbol_H-M 'R -3 '
_cod_database_code 7060627
_shelx_space_group_comment
;
The symmetry employed for this shelxl refinement is uniquely defined
by the following loop, which should always be used as a source of
symmetry information in preference to the above space-group names.
They are only intended as comments.
;
_shelx_estimated_absorpt_t_min 0.722
_shelx_estimated_absorpt_t_max 0.962

loop_
_space_group_symop_operation_xyz
'x, y, z'
'-y, x-y, z'
'-x+y, -x, z'
'x+2/3, y+1/3, z+1/3'
'-y+2/3, x-y+1/3, z+1/3'
'-x+y+2/3, -x+1/3, z+1/3'
'x+1/3, y+2/3, z+2/3'
'-y+1/3, x-y+2/3, z+2/3'
'-x+y+1/3, -x+2/3, z+2/3'
'-x, -y, -z'
'y, -x+y, -z'
'x-y, x, -z'
'-x+2/3, -y+1/3, -z+1/3'
'y+2/3, -x+y+1/3, -z+1/3'
'x-y+2/3, x+1/3, -z+1/3'
'-x+1/3, -y+2/3, -z+2/3'
'y+1/3, -x+y+2/3, -z+2/3'
'x-y+1/3, x+2/3, -z+2/3'

loop_
_atom_site_label
_atom_site_type_symbol
_atom_site_fract_x
_atom_site_fract_y
_atom_site_fract_z
_atom_site_U_iso_or_equiv
_atom_site_adp_type
_atom_site_occupancy
_atom_site_site_symmetry_order
_atom_site_calc_flag
_atom_site_refinement_flags_posn
_atom_site_refinement_flags_adp
_atom_site_refinement_flags_occupancy
_atom_site_disorder_assembly
_atom_site_disorder_group
Cu1 Cu 0.000000 0.000000 0.500000 0.0183(2) Uani 1 6 d S T P . .
N1 N 0.1844(2) 0.1182(2) 0.54115(7) 0.0267(5) Uani 1 1 d . . . . .
N2 N 0.2233(2) 0.0521(2) 0.57272(8) 0.0341(6) Uani 1 1 d . . . . .
N3 N 0.3287(2) 0.1470(2) 0.59662(8) 0.0362(6) Uani 1 1 d . . . . .
N4 N 0.3586(2) 0.2772(2) 0.58074(7) 0.0274(5) Uani 1 1 d . . . . .
C1 C 0.2707(3) 0.2575(2) 0.54717(9) 0.0274(6) Uani 1 1 d . . . . .
H1 H 0.269574 0.331534 0.530072 0.033 Uiso 1 1 calc R U . . .
C2 C 0.4823(3) 0.4087(3) 0.59670(9) 0.0305(6) Uani 1 1 d . . . . .
H2 H 0.570996 0.448015 0.577859 0.037 Uiso 1 1 calc R U . . .
C3 C 0.5049(3) 0.4289(3) 0.64600(10) 0.0353(7) Uani 1 1 d . . . . .
H3A H 0.605038 0.477844 0.657212 0.042 Uiso 1 1 calc R U . . .
H3B H 0.433888 0.352192 0.665786 0.042 Uiso 1 1 calc R U . . .
C4 C 0.4567(3) 0.5165(3) 0.62013(9) 0.0353(7) Uani 1 1 d . . . . .
H4A H 0.355907 0.493892 0.623936 0.042 Uiso 1 1 calc R U . . .
H4B H 0.527082 0.619563 0.615361 0.042 Uiso 1 1 calc R U . . .
Cl1 Cl 0.666667 0.333333 0.49056(4) 0.0243(3) Uani 1 3 d S T P . .
O1 O 0.666667 0.333333 0.44273(12) 0.0516(10) Uani 1 3 d S T P . .
O2 O 0.70482(19) 0.47336(18) 0.50722(7) 0.0408(5) Uani 1 1 d . . . . .

loop_
_atom_site_aniso_label
_atom_site_aniso_U_11
_atom_site_aniso_U_22
_atom_site_aniso_U_33
_atom_site_aniso_U_23
_atom_site_aniso_U_13
_atom_site_aniso_U_12
Cu1 0.0150(2) 0.0150(2) 0.0249(4) 0.000 0.000 0.00748(12)
N1 0.0340(12) 0.0245(11) 0.0277(13) 0.0042(9) 0.0068(9) 0.0193(10)
N2 0.0347(12) 0.0251(11) 0.0441(15) 0.0077(10) -0.0015(11) 0.0163(10)
N3 0.0327(12) 0.0257(11) 0.0487(16) 0.0113(11) 0.0008(11) 0.0134(10)
N4 0.0281(11) 0.0220(10) 0.0337(14) 0.0063(9) 0.0087(10) 0.0138(9)
C1 0.0340(14) 0.0248(13) 0.0296(16) 0.0076(11) 0.0084(12) 0.0194(12)
C2 0.0269(13) 0.0243(13) 0.0369(17) 0.0037(11) 0.0077(12) 0.0103(11)
C3 0.0316(14) 0.0311(14) 0.0400(18) 0.0052(12) 0.0021(12) 0.0134(12)
C4 0.0317(14) 0.0282(14) 0.0461(19) -0.0008(12) 0.0025(12) 0.0151(12)
Cl1 0.0224(3) 0.0224(3) 0.0281(6) 0.000 0.000 0.01121(17)
O1 0.0659(15) 0.0659(15) 0.023(2) 0.000 0.000 0.0330(8)
O2 0.0497(12) 0.0213(9) 0.0502(14) -0.0017(8) -0.0036(9) 0.0169(8)

loop_
_atom_type_symbol
_atom_type_description
_atom_type_scat_dispersion_real
_atom_type_scat_dispersion_imag
_atom_type_scat_source
C C 0.0033 0.0016 'International Tables Vol C Tables 4.2.6.8 and 6.1.1.4'
H H 0.0000 0.0000 'International Tables Vol C Tables 4.2.6.8 and 6.1.1.4'
Cl Cl 0.1484 0.1585 'International Tables Vol C Tables 4.2.6.8 and 6.1.1.4'
Cu Cu 0.3201 1.2651 'International Tables Vol C Tables 4.2.6.8 and 6.1.1.4'
N N 0.0061 0.0033 'International Tables Vol C Tables 4.2.6.8 and 6.1.1.4'
O O 0.0106 0.0060 'International Tables Vol C Tables 4.2.6.8 and 6.1.1.4'

loop_
_geom_angle_atom_site_label_1
_geom_angle_atom_site_label_2
_geom_angle_atom_site_label_3
_geom_angle
_geom_angle_site_symmetry_1
_geom_angle_site_symmetry_3
_geom_angle_publ_flag
N1 Cu1 N1 89.95(8) . 11_556 ?
N1 Cu1 N1 90.05(8) . 2 ?
N1 Cu1 N1 180.00(9) 11_556 2 ?
N1 Cu1 N1 180.00(9) . 10_556 ?
N1 Cu1 N1 90.05(8) 11_556 10_556 ?
N1 Cu1 N1 89.95(8) 2 10_556 ?
N1 Cu1 N1 89.95(8) . 12_556 ?
N1 Cu1 N1 90.05(8) 11_556 12_556 ?
N1 Cu1 N1 89.95(8) 2 12_556 ?
N1 Cu1 N1 90.05(8) 10_556 12_556 ?
N1 Cu1 N1 90.05(8) . 3 ?
N1 Cu1 N1 89.95(8) 11_556 3 ?
N1 Cu1 N1 90.05(8) 2 3 ?
N1 Cu1 N1 89.95(8) 10_556 3 ?
N1 Cu1 N1 180.00(8) 12_556 3 ?
C1 N1 N2 105.8(2) . . ?
C1 N1 Cu1 132.14(17) . . ?
N2 N1 Cu1 121.56(15) . . ?
N3 N2 N1 110.19(19) . . ?
N2 N3 N4 106.4(2) . . ?
C1 N4 N3 108.6(2) . . ?
C1 N4 C2 129.7(2) . . ?
N3 N4 C2 121.2(2) . . ?
N4 C1 N1 109.0(2) . . ?
N4 C1 H1 125.5 . . ?
N1 C1 H1 125.5 . . ?
N4 C2 C3 117.9(2) . . ?
N4 C2 C4 118.3(2) . . ?
C3 C2 C4 60.26(18) . . ?
N4 C2 H2 116.2 . . ?
C3 C2 H2 116.2 . . ?
C4 C2 H2 116.2 . . ?
C2 C3 C4 59.98(17) . . ?
C2 C3 H3A 117.8 . . ?
C4 C3 H3A 117.8 . . ?
C2 C3 H3B 117.8 . . ?
C4 C3 H3B 117.8 . . ?
H3A C3 H3B 114.9 . . ?
C2 C4 C3 59.76(17) . . ?
C2 C4 H4A 117.8 . . ?
C3 C4 H4A 117.8 . . ?
C2 C4 H4B 117.8 . . ?
C3 C4 H4B 117.8 . . ?
H4A C4 H4B 114.9 . . ?
O1 Cl1 O2 110.24(9) . 3_665 ?
O1 Cl1 O2 110.24(9) . 2_655 ?
O2 Cl1 O2 108.69(9) 3_665 2_655 ?
O1 Cl1 O2 110.25(9) . . ?
O2 Cl1 O2 108.69(9) 3_665 . ?
O2 Cl1 O2 108.68(9) 2_655 . ?

loop_
_geom_bond_atom_site_label_1
_geom_bond_atom_site_label_2
_geom_bond_distance
_geom_bond_site_symmetry_2
_geom_bond_publ_flag
Cu1 N1 2.128(2) . ?
Cu1 N1 2.128(2) 11_556 ?
Cu1 N1 2.128(2) 2 ?
Cu1 N1 2.128(2) 10_556 ?
Cu1 N1 2.128(2) 12_556 ?
Cu1 N1 2.128(2) 3 ?
N1 C1 1.320(3) . ?
N1 N2 1.364(3) . ?
N2 N3 1.294(3) . ?
N3 N4 1.354(3) . ?
N4 C1 1.319(3) . ?
N4 C2 1.453(3) . ?
C1 H1 0.9500 . ?
C2 C3 1.488(4) . ?
C2 C4 1.492(3) . ?
C2 H2 1.0000 . ?
C3 C4 1.496(4) . ?
C3 H3A 0.9900 . ?
C3 H3B 0.9900 . ?
C4 H4A 0.9900 . ?
C4 H4B 0.9900 . ?
Cl1 O1 1.427(4) . ?
Cl1 O2 1.4355(17) 3_665 ?
Cl1 O2 1.4355(18) 2_655 ?
Cl1 O2 1.4356(17) . ?

loop_
_geom_contact_atom_site_label_1
_geom_contact_atom_site_label_2
_geom_contact_distance
_geom_contact_site_symmetry_1
_geom_contact_site_symmetry_2
_geom_contact_publ_flag
? ? ? ? ? ?

loop_
_geom_hbond_atom_site_label_D
_geom_hbond_atom_site_label_H
_geom_hbond_atom_site_label_A
_geom_hbond_distance_DH
_geom_hbond_distance_HA
_geom_hbond_distance_DA
_geom_hbond_angle_DHA
_geom_hbond_site_symmetry_A
C1 H1 O2 0.95 2.26 3.209(3) 172.8 10_666

loop_
_geom_torsion_atom_site_label_1
_geom_torsion_atom_site_label_2
_geom_torsion_atom_site_label_3
_geom_torsion_atom_site_label_4
_geom_torsion
_geom_torsion_site_symmetry_1
_geom_torsion_site_symmetry_2
_geom_torsion_site_symmetry_3
_geom_torsion_site_symmetry_4
_geom_torsion_publ_flag
C1 N1 N2 N3 -0.3(3) . . . . ?
Cu1 N1 N2 N3 -173.07(15) . . . . ?
N1 N2 N3 N4 0.5(3) . . . . ?
N2 N3 N4 C1 -0.6(3) . . . . ?
N2 N3 N4 C2 -173.2(2) . . . . ?
N3 N4 C1 N1 0.4(3) . . . . ?
C2 N4 C1 N1 172.2(2) . . . . ?
N2 N1 C1 N4 -0.1(3) . . . . ?
Cu1 N1 C1 N4 171.62(16) . . . . ?
C1 N4 C2 C3 140.7(3) . . . . ?
N3 N4 C2 C3 -48.5(3) . . . . ?
C1 N4 C2 C4 71.3(3) . . . . ?
N3 N4 C2 C4 -117.9(3) . . . . ?
N4 C2 C3 C4 -108.4(2) . . . . ?
N4 C2 C4 C3 107.8(2) . . . . ?
